data_7246471
loop_
_publ_author_name
'Chanmungkalakul, Supphachok'
'Huang, Shiqing'
'Wu, Xia'
'Ang, Esther Cai Xia'
'Yang, Zi-Qi'
'Li, Yongxin'
'Yan, Xiaoyu'
'Tan, Choon-Hong'
'Tan, Davin'
'Liu, Xiaogang'

_publ_section_title
;
 Ground-state intramolecular proton transfer inhibits the selective
 methylation on quinoline and pyridine derivatives.
;
_journal_issue 15
_journal_name_full 'Physical chemistry chemical physics : PCCP'
_journal_page_first 10599
_journal_page_last 10603
_journal_paper_doi 10.1039/d3cp00123g
_journal_volume 25
_journal_year 2023
_chemical_formula_sum 'C5 H5 I N2'
_chemical_formula_weight 220.01
_space_group_crystal_system tetragonal
_space_group_IT_number 139
_space_group_name_Hall '-I 4 2'
_space_group_name_H-M_alt 'I 4/m m m'
_atom_sites_solution_hydrogens geom
_audit_update_record
;
2021-12-13 deposited with the CCDC.	2023-03-20 downloaded from the CCDC.
;
_cell_angle_alpha 90
_cell_angle_beta 90
_cell_angle_gamma 90
_cell_formula_units_Z 8
_cell_length_a 10.3872(3)
_cell_length_b 10.3872(3)
_cell_length_c 13.2209(6)
_cell_measurement_reflns_used 9194
_cell_measurement_temperature 100.(2)
_cell_measurement_theta_max 44.0853
_cell_measurement_theta_min 2.4936
_cell_volume 1426.45(9)
_computing_cell_refinement 'SAINT V8.40B (Bruker AXS LLC, 2019)'
_computing_data_collection 'APEX4 (Ver 2021.4-0, Bruker AXS Inc., 2021)'
_computing_data_reduction 'SAINT V8.40B (Bruker AXS LLC, 2019)'
_computing_publication_material 'APEX4 (Ver 2021.4-0, Bruker AXS Inc., 2021)'
_computing_structure_refinement 'SHELXL-2018/3 (Sheldrick, 2018)'
_computing_structure_solution 'XT, VERSION 2018/2'
_diffrn_ambient_temperature 100.(2)
_diffrn_detector_area_resol_mean 7.3910
_diffrn_measured_fraction_theta_full 0.995
_diffrn_measured_fraction_theta_max 0.995
_diffrn_measurement_device 'four-circle diffractometer'
_diffrn_measurement_device_type 'Photon II CPADs detector'
_diffrn_measurement_method 'phi and omega scans'
_diffrn_radiation_monochromator 'Multilayer Mirror'
_diffrn_radiation_probe x-ray
_diffrn_radiation_type MoK\a
_diffrn_radiation_wavelength 0.71073
_diffrn_reflns_av_R_equivalents 0.0489
_diffrn_reflns_av_unetI/netI 0.0308
_diffrn_reflns_limit_h_max 23
_diffrn_reflns_limit_h_min -21
_diffrn_reflns_limit_k_max 23
_diffrn_reflns_limit_k_min -19
_diffrn_reflns_limit_l_max 30
_diffrn_reflns_limit_l_min -19
_diffrn_reflns_number 24275
_diffrn_reflns_theta_full 25.24
_diffrn_reflns_theta_max 53.91
_diffrn_reflns_theta_min 2.49
_diffrn_source 'Incoatec microfocus source'
_diffrn_source_current 1.4
_diffrn_source_power 0.07
_diffrn_source_type 'Bruker D8 Quest'
_diffrn_source_voltage 50
_exptl_absorpt_coefficient_mu 4.391
_exptl_absorpt_correction_T_max 0.45
_exptl_absorpt_correction_T_min 0.17
_exptl_absorpt_correction_type multi-scan
_exptl_absorpt_process_details
;
Krause, L., Herbst-Irmer, R., Sheldrick, G. M., Stalke, D. (2015).
"Comparison of silver and molybdenum microfocus X-ray sources for
single-crystal structure determination"
J. Appl. Cryst. 48, 3-10.
doi:10.1107/S1600576714022985
;
_exptl_crystal_colour yellow
_exptl_crystal_density_diffrn 2.049
_exptl_crystal_density_method 'not measured'
_exptl_crystal_description block
_exptl_crystal_F_000 816
_exptl_crystal_size_max 0.320
_exptl_crystal_size_mid 0.280
_exptl_crystal_size_min 0.220
_refine_diff_density_max 1.298
_refine_diff_density_min -1.762
_refine_ls_extinction_method none
_refine_ls_goodness_of_fit_ref 1.021
_refine_ls_hydrogen_treatment constr
_refine_ls_matrix_type full
_refine_ls_number_parameters 46
_refine_ls_number_reflns 2491
_refine_ls_number_restraints 88
_refine_ls_restrained_S_all 1.014
_refine_ls_R_factor_all 0.0565
_refine_ls_R_factor_gt 0.0359
_refine_ls_shift/su_max 0.001
_refine_ls_shift/su_mean 0.000
_refine_ls_structure_factor_coef Fsqd
_refine_ls_weighting_details 'w=1/[\s^2^(Fo^2^)+(0.0391P)^2^+3.0864P] where P=(Fo^2^+2Fc^2^)/3'
_refine_ls_weighting_scheme calc
_refine_ls_wR_factor_gt 0.0861
_refine_ls_wR_factor_ref 0.0942
_reflns_Friedel_coverage 0.000
_reflns_number_gt 1838
_reflns_number_total 2491
_reflns_threshold_expression 'I > 2\s(I)'
_cod_data_source_file d3cp00123g2.cif
_cod_data_source_block tch206m
_cod_depositor_comments
;
The following automatic conversions were performed:

data item '_diffrn_radiation_probe' value 'X-ray' was changed to
'x-ray' in accordance with the
/home/data/users/saulius/crontab/automatic-downloads/rss-feeds/RSC/lib/dictionaries/cif_core.dic
dictionary named 'cif_core.dic' version 2.4.2 last updated on
2011-04-26.

data item '_exptl_absorpt_correction_type' value 'Multi-Scan' was
changed to 'multi-scan' in accordance with the
/home/data/users/saulius/crontab/automatic-downloads/rss-feeds/RSC/lib/dictionaries/cif_core.dic
dictionary named 'cif_core.dic' version 2.4.2 last updated on
2011-04-26.

Automatic conversion script
Id: cif_fix_values 7556 2019-12-06 15:28:31Z antanas 

 Adding full bibliography for 7246469--7246475.cif.
;
_cod_original_cell_volume 1426.45(10)
_cod_database_code 7246471

loop_
_space_group_symop_operation_xyz
'x, y, z'
'-x, -y, z'
'-y, x, z'
'y, -x, z'
'-x, y, -z'
'x, -y, -z'
'y, x, -z'
'-y, -x, -z'
'x+1/2, y+1/2, z+1/2'
'-x+1/2, -y+1/2, z+1/2'
'-y+1/2, x+1/2, z+1/2'
'y+1/2, -x+1/2, z+1/2'
'-x+1/2, y+1/2, -z+1/2'
'x+1/2, -y+1/2, -z+1/2'
'y+1/2, x+1/2, -z+1/2'
'-y+1/2, -x+1/2, -z+1/2'
'-x, -y, -z'
'x, y, -z'
'y, -x, -z'
'-y, x, -z'
'x, -y, z'
'-x, y, z'
'-y, -x, z'
'y, x, z'
'-x+1/2, -y+1/2, -z+1/2'
'x+1/2, y+1/2, -z+1/2'
'y+1/2, -x+1/2, -z+1/2'
'-y+1/2, x+1/2, -z+1/2'
'x+1/2, -y+1/2, z+1/2'
'-x+1/2, y+1/2, z+1/2'
'-y+1/2, -x+1/2, z+1/2'
'y+1/2, x+1/2, z+1/2'

loop_
_atom_site_type_symbol
_atom_site_label
_atom_site_fract_x
_atom_site_fract_y
_atom_site_fract_z
_atom_site_U_iso_or_equiv
_atom_site_adp_type
_atom_site_calc_flag
_atom_site_refinement_flags_adp
_atom_site_refinement_flags_occupancy
_atom_site_refinement_flags_posn
_atom_site_occupancy
_atom_site_disorder_assembly
_atom_site_disorder_group
C C1 0.5258(3) 0.2098(4) 0.5021(11) 0.0202(7) Uani d U P D 0.25 A -1
H H1A 0.495414 0.188867 0.570336 0.030000 Uiso calc U P R 0.25 A -1
H H1B 0.494988 0.144378 0.454448 0.030000 Uiso calc U P R 0.25 A -1
H H1C 0.492588 0.294343 0.482132 0.030000 Uiso calc U P R 0.25 A -1
N N1 0.93250(14) 0.2171(3) 0.4983(6) 0.0189(5) Uani d U P G 0.25 A -1
C C2 0.8670(5) 0.2248(5) 0.5898(4) 0.0171(5) Uani d U P G 0.25 A -1
H H2 0.913699 0.231628 0.651384 0.020000 Uiso calc U P R 0.25 A -1
C C3 0.7332(5) 0.2223(5) 0.5913(4) 0.0143(5) Uani d U P DG 0.25 A -1
H H3 0.688481 0.227515 0.653789 0.017000 Uiso calc U P R 0.25 A -1
N N2 0.66493(14) 0.2123(2) 0.5012(5) 0.0149(4) Uani d U P G 0.25 A -1
C C4 0.7304(5) 0.2046(5) 0.4097(4) 0.0143(5) Uani d U P DG 0.25 A -1
H H4 0.683734 0.197778 0.348144 0.017000 Uiso calc U P R 0.25 A -1
C C5 0.8642(5) 0.2071(5) 0.4083(4) 0.0171(5) Uani d U P G 0.25 A -1
H H5 0.908952 0.201891 0.345737 0.020000 Uiso calc U P R 0.25 A -1
I I1 0.500000 0.000000 0.250000 0.01766(5) Uani d T P S 1 . .
I I2 0.500000 0.500000 0.69070(2) 0.02006(5) Uani d T P S 1 . .

loop_
_atom_site_aniso_label
_atom_site_aniso_U_11
_atom_site_aniso_U_22
_atom_site_aniso_U_33
_atom_site_aniso_U_12
_atom_site_aniso_U_13
_atom_site_aniso_U_23
C1 0.0134(11) 0.0247(14) 0.0225(15) 0.0002(9) 0.000(3) 0.005(4)
N1 0.0152(9) 0.0180(10) 0.0235(10) -0.0009(8) 0.0020(18) 0.0082(16)
C2 0.0164(7) 0.0131(12) 0.0217(8) -0.0026(8) 0.0022(13) 0.0095(10)
C3 0.0157(7) 0.0103(12) 0.0170(7) -0.0020(8) 0.0009(12) 0.0084(9)
N2 0.0137(8) 0.0135(8) 0.0174(8) -0.0011(7) -0.0001(17) 0.0072(15)
C4 0.0157(7) 0.0103(12) 0.0170(7) -0.0020(8) 0.0009(12) 0.0084(9)
C5 0.0164(7) 0.0131(12) 0.0217(8) -0.0026(8) 0.0022(13) 0.0095(10)
I1 0.01832(6) 0.01832(6) 0.01633(9) 0.000000 0.000000 0.000000
I2 0.02210(7) 0.02210(7) 0.01597(9) 0.000000 0.000000 0.000000

loop_
_atom_type_symbol
_atom_type_description
_atom_type_scat_dispersion_real
_atom_type_scat_dispersion_imag
_atom_type_scat_source
C C 0.0033 0.0016 'International Tables Vol C Tables 4.2.6.8 and 6.1.1.4'
H H 0.0000 0.0000 'International Tables Vol C Tables 4.2.6.8 and 6.1.1.4'
I I -0.4742 1.8119 'International Tables Vol C Tables 4.2.6.8 and 6.1.1.4'
N N 0.0061 0.0033 'International Tables Vol C Tables 4.2.6.8 and 6.1.1.4'

loop_
_geom_angle_atom_site_label_1
_geom_angle_atom_site_label_2
_geom_angle_atom_site_label_3
_geom_angle_site_symmetry_1
_geom_angle_site_symmetry_3
_geom_angle
_geom_angle_publ_flag
C2 N1 C5 . . 120.000000 ?
C3 C2 N1 . . 120.000000 ?
C2 C3 N2 . . 120.000000 ?
C3 N2 C4 . . 120.000000 ?
C3 N2 C1 . . 120.3(4) ?
C4 N2 C1 . . 119.7(4) ?
C5 C4 N2 . . 120.000000 ?
C4 C5 N1 . . 120.000000 ?

loop_
_geom_bond_atom_site_label_1
_geom_bond_atom_site_label_2
_geom_bond_site_symmetry_2
_geom_bond_distance
_geom_bond_publ_flag
C1 N2 . 1.446(4) ?
N1 C2 . 1.390000 ?
N1 C5 . 1.390000 ?
C2 C3 . 1.390000 ?
C3 N2 . 1.390000 ?
N2 C4 . 1.390000 ?
C4 C5 . 1.390000 ?
